data_7242858
loop_
_publ_author_name
'D\'iaz-Torres, Ra\'ul'
'Echeverr\'ia, Jorge'
'Loveday, Oliver'
'Harding, Phimphaka'
'Harding, David J.'

_publ_section_title
;
 Interplay of halogen and hydrogen bonding in a series of heteroleptic
 iron(iii) complexes
;
_journal_issue 22
_journal_name_full CrystEngComm
_journal_page_first 4069
_journal_page_last 4076
_journal_paper_doi 10.1039/D1CE00480H
_journal_volume 23
_journal_year 2021
_chemical_formula_moiety 'C23 H13 F Fe N3 O5, C H4 O'
_chemical_formula_sum 'C24 H17 F Fe N3 O6'
_chemical_formula_weight 518.26
_space_group_crystal_system triclinic
_space_group_IT_number 2
_space_group_name_Hall '-P 1'
_space_group_name_H-M_alt 'P -1'
_atom_sites_solution_hydrogens geom
_atom_sites_solution_primary dual
_audit_creation_date 2020-08-06
_audit_creation_method
;
Olex2 1.3-ac4
(compiled 2020.03.28 svn.rd84adfe8 for Rigaku Oxford Diffraction, GUI svn.r6032)
;
_audit_update_record
;
2021-04-05 deposited with the CCDC.	2021-05-14 downloaded from the CCDC.
;
_cell_angle_alpha 103.868(4)
_cell_angle_beta 103.308(4)
_cell_angle_gamma 107.779(4)
_cell_formula_units_Z 2
_cell_length_a 8.1982(3)
_cell_length_b 11.5358(5)
_cell_length_c 12.9597(6)
_cell_measurement_reflns_used 7696
_cell_measurement_temperature 150.00(10)
_cell_measurement_theta_max 68.3500
_cell_measurement_theta_min 3.6850
_cell_volume 1070.33(9)
_computing_cell_refinement 'CrysAlisPro 1.171.40.81a (Rigaku OD, 2020)'
_computing_data_collection 'CrysAlisPro 1.171.40.81a (Rigaku OD, 2020)'
_computing_data_reduction 'CrysAlisPro 1.171.40.81a (Rigaku OD, 2020)'
_computing_molecular_graphics 'Olex2 1.3-ac4 (Dolomanov et al., 2009)'
_computing_publication_material 'Olex2 1.3-ac4 (Dolomanov et al., 2009)'
_computing_structure_refinement 'SHELXL 2016/4 (Sheldrick, 2015)'
_computing_structure_solution 'SHELXT 2014/5 (Sheldrick, 2014)'
_diffrn_ambient_environment N~2~
_diffrn_ambient_temperature 150.00(10)
_diffrn_detector 'Hybrid Pixel Array Detector'
_diffrn_detector_area_resol_mean 10.0000
_diffrn_detector_type HyPix3000
_diffrn_measured_fraction_theta_full 0.991
_diffrn_measured_fraction_theta_max 0.978
_diffrn_measurement_details
;
List of Runs (angles in degrees, time in seconds):

  # Type    Start    End  Width  t~exp~   \w     \q     \k     \f   Frames
#--------------------------------------------------------------------------
  1  \w    -88.00  -5.00   0.50    0.30    --  -40.91 123.00-131.00  166
  2  \w   -104.00 -18.00   0.50    0.30    --  -40.91 148.00  32.00  172
  3  \w     18.00 104.00   0.50    0.30    --   40.91-148.00 -15.00  172
  4  \w     78.00 157.00   0.50    1.00    --   96.59 123.00-131.00  158
  5  \w     33.00 128.00   0.50    1.00    --   96.59-148.00 -15.00  190
  6  \w     33.00 110.00   0.50    1.00    --   96.59-123.00 148.00  154
  7  \w     63.00 157.00   0.50    1.00    --   96.59 148.00  32.00  188
  8  \w   -105.00 -29.00   0.50    0.30    --  -40.91 -37.00-180.00  152
  9  \w   -104.00 -25.00   0.50    0.30    --  -40.91 -50.00 -30.00  158
 10  \w   -109.00 -32.00   0.50    0.30    --  -40.91 -25.00 120.00  154
 11  \w    -23.00  61.00   0.50    0.30    --   40.91 -63.00 -60.00  168
 12  \w     25.00 104.00   0.50    0.30    --   40.91  50.00-120.00  158
 13  \w    -24.00  67.00   0.50    0.30    --   40.91 -77.00   0.00  182
 14  \w     14.00  97.00   0.50    0.30    --   40.91-138.00 -90.00  166
 15  \w      5.00  88.00   0.50    0.30    --   40.91-123.00 148.00  166
 16  \w     19.00 114.00   0.50    0.30    --   40.91  12.00 120.00  190
 17  \w    -23.00  53.00   0.50    0.30    --   40.91 -37.00 -30.00  152
 18  \w    -23.00  53.00   0.50    0.30    --   40.91 -37.00 120.00  152
 19  \w     32.00 109.00   0.50    1.00    --   96.59-117.00 -30.00  154
 20  \w     67.00 157.00   0.50    1.00    --   96.59   8.00  30.00  180
 21  \w     33.00 118.00   0.50    1.00    --   96.59 -68.00 120.00  170
 22  \w     27.00 105.00   0.50    1.00    --   96.59 -96.00 -30.00  156
 23  \w     67.00 157.00   0.50    1.00    --   96.59   8.00 -60.00  180
 24  \w     26.00 110.00   0.50    1.00    --   96.59 -17.00 -90.00  168
 25  \w     84.00 157.00   0.50    1.00    --   96.59  96.00 -90.00  146
 26  \w     84.00 157.00   0.50    1.00    --   96.59  42.00-120.00  146
 27  \w     31.00 106.00   0.50    1.00    --   96.59 -33.00   0.00  150
 28  \w     31.00 124.00   0.50    1.00    --   96.59 -86.00  60.00  186
 29  \w     32.00 109.00   0.50    1.00    --   96.59-117.00-150.00  154
 30  \w     33.00 118.00   0.50    1.00    --   96.59 -68.00 -60.00  170
 31  \w     32.00 109.00   0.50    1.00    --   96.59-117.00  60.00  154
 32  \w     67.00 157.00   0.50    1.00    --   96.59 144.00   0.00  180
 33  \w     34.00 110.00   0.50    1.00    --   96.59 -42.00-150.00  152
 34  \w     81.00 157.00   0.50    1.00    --   96.59 117.00-150.00  152
 35  \w     81.00 157.00   0.50    1.00    --   96.59 117.00   0.00  152
 36  \w     34.00 110.00   0.50    1.00    --   96.59 -42.00 -60.00  152
 37  \w     26.00 110.00   0.50    1.00    --   96.59 -17.00  90.00  168
 38  \w     34.00 110.00   0.50    1.00    --   96.59 -42.00  90.00  152
 39  \w     75.00 157.00   0.50    1.00    --   96.59  68.00 120.00  164
 40  \w   -104.00 -21.00   0.50    0.30    --  -40.91 -63.00  60.00  166
 41  \w   -104.00 -21.00   0.50    0.30    --  -40.91 -63.00 120.00  166
 42  \w   -104.00 -25.00   0.50    0.30    --  -40.91 -50.00 -90.00  158
 43  \w   -104.00 -21.00   0.50    0.30    --  -40.91 -63.00  30.00  166
 44  \w   -104.00 -21.00   0.50    0.30    --  -40.91 -63.00-180.00  166
 45  \w   -104.00 -21.00   0.50    0.30    --  -40.91 -63.00 -60.00  166
 46  \w   -104.00 -21.00   0.50    0.30    --  -40.91 -63.00  90.00  166
 47  \w   -104.00 -21.00   0.50    0.30    --  -40.91 -63.00 -30.00  166
 48  \w   -104.00 -21.00   0.50    0.30    --  -40.91 -63.00-120.00  166
 49  \w   -104.00 -21.00   0.50    0.30    --  -40.91 -63.00 150.00  166
 50  \w   -104.00 -21.00   0.50    0.30    --  -40.91 -63.00   0.00  166
 51  \w     21.00 105.00   0.50    0.30    --   40.91  63.00 -60.00  168
;
_diffrn_measurement_device 'four-circle diffractometer'
_diffrn_measurement_device_type 'SuperNova, Single source at offset/far, HyPix3000'
_diffrn_measurement_method '\w scans'
_diffrn_orient_matrix_type 'CrysAlisPro convention (1999,Acta A55,543-557)'
_diffrn_orient_matrix_UB_11 0.0965599000
_diffrn_orient_matrix_UB_12 0.0676365000
_diffrn_orient_matrix_UB_13 0.1276499000
_diffrn_orient_matrix_UB_21 -0.1848183000
_diffrn_orient_matrix_UB_22 -0.0375678000
_diffrn_orient_matrix_UB_23 0.0193959000
_diffrn_orient_matrix_UB_31 0.0126736000
_diffrn_orient_matrix_UB_32 -0.1271227000
_diffrn_orient_matrix_UB_33 0.0114281000
_diffrn_radiation_monochromator mirror
_diffrn_radiation_probe x-ray
_diffrn_radiation_type 'Cu K\a'
_diffrn_radiation_wavelength 1.54184
_diffrn_reflns_av_R_equivalents 0.0798
_diffrn_reflns_av_unetI/netI 0.0538
_diffrn_reflns_Laue_measured_fraction_full 0.991
_diffrn_reflns_Laue_measured_fraction_max 0.978
_diffrn_reflns_limit_h_max 9
_diffrn_reflns_limit_h_min -9
_diffrn_reflns_limit_k_max 10
_diffrn_reflns_limit_k_min -13
_diffrn_reflns_limit_l_max 15
_diffrn_reflns_limit_l_min -15
_diffrn_reflns_number 15309
_diffrn_reflns_point_group_measured_fraction_full 0.991
_diffrn_reflns_point_group_measured_fraction_max 0.978
_diffrn_reflns_theta_full 67.684
_diffrn_reflns_theta_max 68.832
_diffrn_reflns_theta_min 3.719
_diffrn_source 'micro-focus sealed X-ray tube'
_diffrn_source_type 'SuperNova (Cu) X-ray Source'
_exptl_absorpt_coefficient_mu 6.168
_exptl_absorpt_correction_T_max 0.736
_exptl_absorpt_correction_T_min 0.202
_exptl_absorpt_correction_type analytical
_exptl_absorpt_process_details
;
CrysAlisPro 1.171.40.81a (Rigaku Oxford Diffraction, 2020)
Analytical numeric absorption correction using a multifaceted crystal
model based on expressions derived by R.C. Clark & J.S. Reid.
(Clark, R. C. & Reid, J. S. (1995). Acta Cryst. A51, 887-897)
Empirical absorption correction using spherical harmonics,
implemented in SCALE3 ABSPACK scaling algorithm.
;
_exptl_crystal_colour black
_exptl_crystal_colour_primary black
_exptl_crystal_density_diffrn 1.608
_exptl_crystal_description plate
_exptl_crystal_F_000 530
_exptl_crystal_size_max 0.483
_exptl_crystal_size_mid 0.222
_exptl_crystal_size_min 0.052
_refine_diff_density_max 1.050
_refine_diff_density_min -0.780
_refine_diff_density_rms 0.087
_refine_ls_extinction_method none
_refine_ls_goodness_of_fit_ref 1.101
_refine_ls_hydrogen_treatment constr
_refine_ls_matrix_type full
_refine_ls_number_parameters 318
_refine_ls_number_reflns 3880
_refine_ls_number_restraints 0
_refine_ls_restrained_S_all 1.101
_refine_ls_R_factor_all 0.0686
_refine_ls_R_factor_gt 0.0629
_refine_ls_shift/su_max 0.000
_refine_ls_shift/su_mean 0.000
_refine_ls_structure_factor_coef Fsqd
_refine_ls_weighting_details 'w=1/[\s^2^(Fo^2^)+(0.1108P)^2^+0.3872P] where P=(Fo^2^+2Fc^2^)/3'
_refine_ls_weighting_scheme calc
_refine_ls_wR_factor_gt 0.1706
_refine_ls_wR_factor_ref 0.1762
_reflns_Friedel_coverage 0.000
_reflns_number_gt 3397
_reflns_number_total 3880
_reflns_threshold_expression 'I > 2\s(I)'
_cod_data_source_file d1ce00480h2.cif
_cod_data_source_block rdt92b-150k
_cod_depositor_comments 'Adding full bibliography for 7242858--7242861.cif.'
_cod_database_code 7242858
_shelx_shelxl_version_number 2016/4
_chemical_oxdiff_formula C24H17FeFN3O6
_shelx_space_group_comment
;
The symmetry employed for this shelxl refinement is uniquely defined
by the following loop, which should always be used as a source of
symmetry information in preference to the above space-group names.
They are only intended as comments.
;
_reflns_odcompleteness_completeness 99.24
_reflns_odcompleteness_iscentric 1
_reflns_odcompleteness_theta 66.97
_olex2_refinement_description
;
1. Fixed Uiso
 At 1.2 times of:
  All C(H) groups
 At 1.5 times of:
  All C(H,H,H) groups, All O(H) groups
2.a Aromatic/amide H refined with riding coordinates:
 C1(H1), C2(H2), C3(H3), C5(H5), C6(H6), C7(H7), C10(H10), C12(H12), C14(H14),
 C15(H15), C19(H19), C20(H20), C21(H21)
2.b Idealised Me refined as rotating group:
 C24(H24A,H24B,H24C)
2.c Idealised tetrahedral OH refined as rotating group:
 O6(H6A)
;
_olex2_submission_special_instructions 'No special instructions were received'
_oxdiff_exptl_absorpt_empirical_details
;
Empirical correction (ABSPACK) includes:
- Absorption correction using spherical harmonics
- Frame scaling
;
_oxdiff_exptl_absorpt_empirical_full_max 3.783
_oxdiff_exptl_absorpt_empirical_full_min 0.422

loop_
_space_group_symop_operation_xyz
'x, y, z'
'-x, -y, -z'

loop_
_atom_site_label
_atom_site_type_symbol
_atom_site_fract_x
_atom_site_fract_y
_atom_site_fract_z
_atom_site_U_iso_or_equiv
_atom_site_adp_type
_atom_site_occupancy
_atom_site_site_symmetry_order
_atom_site_calc_flag
_atom_site_refinement_flags_posn
_atom_site_refinement_flags_adp
_atom_site_refinement_flags_occupancy
_atom_site_disorder_assembly
_atom_site_disorder_group
Fe1 Fe 0.21127(7) 0.29430(5) 0.70123(5) 0.0305(2) Uani 1 1 d . . . . .
F1 F -0.2956(4) -0.2864(2) 0.7314(3) 0.0603(8) Uani 1 1 d . . . . .
O1 O 0.1548(4) 0.2046(3) 0.8002(2) 0.0428(7) Uani 1 1 d . . . . .
O2 O 0.3398(4) 0.1888(3) 0.6311(2) 0.0405(7) Uani 1 1 d . . . . .
O3 O 0.6015(5) 0.1700(4) 0.6325(3) 0.0689(11) Uani 1 1 d . . . . .
O4 O 0.2167(4) 0.4623(3) 0.8065(2) 0.0424(7) Uani 1 1 d . . . . .
O5 O 0.3924(6) 0.6529(3) 0.9405(3) 0.0658(10) Uani 1 1 d . . . . .
N1 N 0.1898(4) 0.3783(3) 0.5702(3) 0.0326(7) Uani 1 1 d . . . . .
N2 N -0.0426(4) 0.1720(3) 0.5828(3) 0.0311(7) Uani 1 1 d . . . . .
N3 N 0.4825(4) 0.4026(3) 0.7879(3) 0.0314(7) Uani 1 1 d . . . . .
C1 C 0.3127(5) 0.4853(4) 0.5690(4) 0.0388(9) Uani 1 1 d . . . . .
H1 H 0.420578 0.527776 0.629154 0.047 Uiso 1 1 calc R U . . .
C2 C 0.2865(6) 0.5358(4) 0.4818(4) 0.0464(11) Uani 1 1 d . . . . .
H2 H 0.375320 0.610364 0.484299 0.056 Uiso 1 1 calc R U . . .
C3 C 0.1284(6) 0.4745(4) 0.3925(4) 0.0441(10) Uani 1 1 d . . . . .
H3 H 0.108963 0.507142 0.333778 0.053 Uiso 1 1 calc R U . . .
C4 C -0.0041(6) 0.3618(4) 0.3903(3) 0.0379(9) Uani 1 1 d . . . . .
C5 C -0.1706(6) 0.2938(4) 0.3023(4) 0.0472(10) Uani 1 1 d . . . . .
H5 H -0.196012 0.320709 0.240381 0.057 Uiso 1 1 calc R U . . .
C6 C -0.2942(7) 0.1879(4) 0.3088(4) 0.0512(11) Uani 1 1 d . . . . .
H6 H -0.403760 0.142973 0.250229 0.061 Uiso 1 1 calc R U . . .
C7 C -0.2617(6) 0.1445(4) 0.4009(4) 0.0456(10) Uani 1 1 d . . . . .
H7 H -0.350842 0.073881 0.403971 0.055 Uiso 1 1 calc R U . . .
C8 C -0.0998(5) 0.2058(3) 0.4859(3) 0.0336(8) Uani 1 1 d . . . . .
C9 C 0.0324(5) 0.3171(3) 0.4818(3) 0.0313(8) Uani 1 1 d . . . . .
C10 C -0.1410(5) 0.0626(3) 0.5884(3) 0.0336(8) Uani 1 1 d . . . . .
H10 H -0.247173 0.011751 0.528361 0.040 Uiso 1 1 calc R U . . .
C11 C -0.1007(5) 0.0143(3) 0.6774(3) 0.0323(8) Uani 1 1 d . . . . .
C12 C -0.2176(6) -0.1120(4) 0.6644(4) 0.0402(9) Uani 1 1 d . . . . .
H12 H -0.317681 -0.159401 0.599666 0.048 Uiso 1 1 calc R U . . .
C13 C -0.1819(6) -0.1630(4) 0.7473(4) 0.0407(10) Uani 1 1 d . . . . .
C14 C -0.0360(6) -0.0991(4) 0.8444(4) 0.0455(10) Uani 1 1 d . . . . .
H14 H -0.013669 -0.138742 0.897744 0.055 Uiso 1 1 calc R U . . .
C15 C 0.0772(6) 0.0251(4) 0.8614(4) 0.0435(10) Uani 1 1 d . . . . .
H15 H 0.174744 0.070311 0.927731 0.052 Uiso 1 1 calc R U . . .
C16 C 0.0470(5) 0.0838(4) 0.7799(3) 0.0342(8) Uani 1 1 d . . . . .
C17 C 0.5125(6) 0.2269(4) 0.6695(4) 0.0434(10) Uani 1 1 d . . . . .
C18 C 0.6031(5) 0.3533(4) 0.7669(3) 0.0367(9) Uani 1 1 d . . . . .
C19 C 0.7843(6) 0.4166(5) 0.8291(4) 0.0499(11) Uani 1 1 d . . . . .
H19 H 0.868277 0.381055 0.815905 0.060 Uiso 1 1 calc R U . . .
C20 C 0.8369(6) 0.5324(5) 0.9101(5) 0.0583(13) Uani 1 1 d . . . . .
H20 H 0.959245 0.577814 0.951440 0.070 Uiso 1 1 calc R U . . .
C21 C 0.7111(6) 0.5847(4) 0.9326(4) 0.0525(12) Uani 1 1 d . . . . .
H21 H 0.747551 0.663664 0.988675 0.063 Uiso 1 1 calc R U . . .
C22 C 0.5305(6) 0.5153(3) 0.8688(3) 0.0385(9) Uani 1 1 d . . . . .
C23 C 0.3691(6) 0.5496(4) 0.8750(4) 0.0446(10) Uani 1 1 d . . . . .
O6 O 0.7980(5) 0.2115(3) 0.9807(4) 0.0675(10) Uani 1 1 d . . . . .
H6A H 0.754498 0.252898 1.018888 0.101 Uiso 1 1 calc R U . . .
C24 C 0.6605(7) 0.0993(5) 0.9023(5) 0.0634(14) Uani 1 1 d . . . . .
H24A H 0.690258 0.077828 0.834668 0.095 Uiso 1 1 calc R U . . .
H24B H 0.548682 0.112726 0.885694 0.095 Uiso 1 1 calc R U . . .
H24C H 0.647378 0.029952 0.932480 0.095 Uiso 1 1 calc R U . . .

loop_
_atom_site_aniso_label
_atom_site_aniso_U_11
_atom_site_aniso_U_22
_atom_site_aniso_U_33
_atom_site_aniso_U_23
_atom_site_aniso_U_13
_atom_site_aniso_U_12
Fe1 0.0246(3) 0.0278(3) 0.0393(4) 0.0123(3) 0.0138(2) 0.0069(2)
F1 0.0740(19) 0.0313(12) 0.0707(19) 0.0228(12) 0.0294(15) 0.0050(12)
O1 0.0366(14) 0.0357(14) 0.0428(16) 0.0147(12) 0.0079(12) -0.0012(11)
O2 0.0420(16) 0.0373(15) 0.0417(16) 0.0067(12) 0.0129(12) 0.0200(13)
O3 0.071(2) 0.094(3) 0.068(2) 0.022(2) 0.0360(19) 0.061(2)
O4 0.0494(17) 0.0433(16) 0.0510(17) 0.0184(13) 0.0285(14) 0.0283(14)
O5 0.103(3) 0.0396(18) 0.056(2) 0.0051(16) 0.024(2) 0.0389(19)
N1 0.0311(16) 0.0310(15) 0.0419(18) 0.0140(13) 0.0201(14) 0.0128(13)
N2 0.0254(14) 0.0288(15) 0.0377(17) 0.0087(13) 0.0134(13) 0.0080(12)
N3 0.0285(15) 0.0269(15) 0.0379(17) 0.0122(13) 0.0136(13) 0.0061(12)
C1 0.037(2) 0.038(2) 0.051(2) 0.0201(18) 0.0258(19) 0.0152(17)
C2 0.048(2) 0.042(2) 0.066(3) 0.028(2) 0.038(2) 0.0183(19)
C3 0.052(3) 0.047(2) 0.053(3) 0.026(2) 0.034(2) 0.025(2)
C4 0.048(2) 0.035(2) 0.043(2) 0.0165(17) 0.0247(18) 0.0231(18)
C5 0.063(3) 0.051(3) 0.040(2) 0.017(2) 0.018(2) 0.035(2)
C6 0.050(3) 0.041(2) 0.048(3) 0.006(2) 0.002(2) 0.015(2)
C7 0.043(2) 0.031(2) 0.055(3) 0.0109(18) 0.0080(19) 0.0114(17)
C8 0.0346(19) 0.0268(17) 0.042(2) 0.0092(16) 0.0183(16) 0.0127(15)
C9 0.0324(18) 0.0296(18) 0.036(2) 0.0089(15) 0.0173(16) 0.0144(15)
C10 0.0340(19) 0.0247(17) 0.040(2) 0.0034(15) 0.0166(16) 0.0104(15)
C11 0.0296(17) 0.0224(16) 0.045(2) 0.0071(15) 0.0198(16) 0.0082(14)
C12 0.040(2) 0.030(2) 0.046(2) 0.0079(17) 0.0185(18) 0.0084(17)
C13 0.050(2) 0.0228(17) 0.057(3) 0.0164(17) 0.030(2) 0.0116(17)
C14 0.054(3) 0.040(2) 0.054(3) 0.023(2) 0.027(2) 0.020(2)
C15 0.043(2) 0.044(2) 0.045(2) 0.0186(19) 0.0170(19) 0.0144(19)
C16 0.0303(18) 0.0323(19) 0.042(2) 0.0127(16) 0.0174(16) 0.0106(15)
C17 0.058(3) 0.053(3) 0.042(2) 0.023(2) 0.028(2) 0.037(2)
C18 0.0275(18) 0.051(2) 0.042(2) 0.0250(18) 0.0181(16) 0.0170(17)
C19 0.029(2) 0.069(3) 0.052(3) 0.031(2) 0.0155(19) 0.008(2)
C20 0.031(2) 0.069(3) 0.069(3) 0.043(3) 0.010(2) 0.000(2)
C21 0.059(3) 0.032(2) 0.037(2) 0.0134(18) -0.002(2) -0.009(2)
C22 0.051(2) 0.0226(17) 0.036(2) 0.0109(15) 0.0148(18) 0.0057(16)
C23 0.067(3) 0.029(2) 0.035(2) 0.0091(17) 0.018(2) 0.015(2)
O6 0.051(2) 0.0505(19) 0.086(3) 0.0082(18) 0.0189(18) 0.0144(16)
C24 0.060(3) 0.045(3) 0.071(3) 0.002(2) 0.020(3) 0.015(2)

loop_
_atom_type_symbol
_atom_type_description
_atom_type_scat_dispersion_real
_atom_type_scat_dispersion_imag
_atom_type_scat_source
C C 0.0181 0.0091 'International Tables Vol C Tables 4.2.6.8 and 6.1.1.4'
H H 0.0000 0.0000 'International Tables Vol C Tables 4.2.6.8 and 6.1.1.4'
F F 0.0727 0.0534 'International Tables Vol C Tables 4.2.6.8 and 6.1.1.4'
Fe Fe -1.1336 3.1974 'International Tables Vol C Tables 4.2.6.8 and 6.1.1.4'
N N 0.0311 0.0180 'International Tables Vol C Tables 4.2.6.8 and 6.1.1.4'
O O 0.0492 0.0322 'International Tables Vol C Tables 4.2.6.8 and 6.1.1.4'

loop_
_exptl_crystal_face_index_h
_exptl_crystal_face_index_k
_exptl_crystal_face_index_l
_exptl_crystal_face_perp_dist
4 0 -5 0.1187
-4 0 5 0.0722
1 5 -4 0.1829
1 -5 2 0.2039
0 0 -1 0.0297
0 0 1 0.0222
4 0 3 0.1037
-3 0 -4 0.0705
0 -7 3 0.1728
-3 1 -6 0.0607
2 0 -8 0.0710

loop_
_geom_angle_atom_site_label_1
_geom_angle_atom_site_label_2
_geom_angle_atom_site_label_3
_geom_angle
_geom_angle_site_symmetry_1
_geom_angle_site_symmetry_3
_geom_angle_publ_flag
O1 Fe1 O2 97.43(13) . . ?
O1 Fe1 O4 91.65(12) . . ?
O1 Fe1 N1 162.98(12) . . ?
O1 Fe1 N2 88.54(12) . . ?
O1 Fe1 N3 99.56(12) . . ?
O2 Fe1 O4 150.86(12) . . ?
O2 Fe1 N1 91.40(11) . . ?
O2 Fe1 N2 92.96(12) . . ?
O2 Fe1 N3 75.88(12) . . ?
O4 Fe1 N1 87.57(12) . . ?
O4 Fe1 N2 114.99(12) . . ?
N2 Fe1 N1 76.44(12) . . ?
N3 Fe1 O4 75.33(12) . . ?
N3 Fe1 N1 96.69(12) . . ?
N3 Fe1 N2 166.90(12) . . ?
C16 O1 Fe1 130.8(3) . . ?
C17 O2 Fe1 120.2(2) . . ?
C23 O4 Fe1 119.8(3) . . ?
C1 N1 Fe1 126.5(3) . . ?
C1 N1 C9 117.9(3) . . ?
C9 N1 Fe1 115.5(2) . . ?
C8 N2 Fe1 117.0(2) . . ?
C10 N2 Fe1 123.6(3) . . ?
C10 N2 C8 119.1(3) . . ?
C18 N3 Fe1 118.6(3) . . ?
C18 N3 C22 122.1(3) . . ?
C22 N3 Fe1 119.1(3) . . ?
N1 C1 H1 118.5 . . ?
N1 C1 C2 123.1(4) . . ?
C2 C1 H1 118.5 . . ?
C1 C2 H2 120.4 . . ?
C3 C2 C1 119.3(4) . . ?
C3 C2 H2 120.4 . . ?
C2 C3 H3 120.3 . . ?
C2 C3 C4 119.5(4) . . ?
C4 C3 H3 120.3 . . ?
C3 C4 C5 123.0(4) . . ?
C3 C4 C9 117.8(4) . . ?
C5 C4 C9 119.2(4) . . ?
C4 C5 H5 120.4 . . ?
C6 C5 C4 119.2(4) . . ?
C6 C5 H5 120.4 . . ?
C5 C6 H6 118.9 . . ?
C5 C6 C7 122.2(4) . . ?
C7 C6 H6 118.9 . . ?
C6 C7 H7 120.0 . . ?
C8 C7 C6 120.1(4) . . ?
C8 C7 H7 120.0 . . ?
N2 C8 C9 113.6(3) . . ?
C7 C8 N2 127.3(4) . . ?
C7 C8 C9 119.1(4) . . ?
N1 C9 C4 122.4(3) . . ?
N1 C9 C8 117.4(3) . . ?
C4 C9 C8 120.2(4) . . ?
N2 C10 H10 117.1 . . ?
N2 C10 C11 125.9(4) . . ?
C11 C10 H10 117.1 . . ?
C10 C11 C12 117.6(4) . . ?
C10 C11 C16 124.7(3) . . ?
C12 C11 C16 117.7(4) . . ?
C11 C12 H12 120.2 . . ?
C13 C12 C11 119.5(4) . . ?
C13 C12 H12 120.2 . . ?
C12 C13 F1 118.1(4) . . ?
C12 C13 C14 123.3(4) . . ?
C14 C13 F1 118.5(4) . . ?
C13 C14 H14 120.6 . . ?
C13 C14 C15 118.8(4) . . ?
C15 C14 H14 120.6 . . ?
C14 C15 H15 119.6 . . ?
C14 C15 C16 120.8(4) . . ?
C16 C15 H15 119.6 . . ?
O1 C16 C11 120.8(4) . . ?
O1 C16 C15 119.3(4) . . ?
C15 C16 C11 119.9(3) . . ?
O2 C17 C18 114.0(3) . . ?
O3 C17 O2 124.8(4) . . ?
O3 C17 C18 121.2(4) . . ?
N3 C18 C17 111.0(3) . . ?
N3 C18 C19 120.9(4) . . ?
C19 C18 C17 128.1(4) . . ?
C18 C19 H19 120.9 . . ?
C20 C19 C18 118.1(5) . . ?
C20 C19 H19 120.9 . . ?
C19 C20 H20 119.4 . . ?
C19 C20 C21 121.3(4) . . ?
C21 C20 H20 119.4 . . ?
C20 C21 H21 121.0 . . ?
C22 C21 C20 117.9(4) . . ?
C22 C21 H21 121.0 . . ?
N3 C22 C21 119.7(4) . . ?
N3 C22 C23 111.7(3) . . ?
C21 C22 C23 128.7(4) . . ?
O4 C23 C22 113.8(3) . . ?
O5 C23 O4 126.8(5) . . ?
O5 C23 C22 119.3(4) . . ?
C24 O6 H6A 109.5 . . ?
O6 C24 H24A 109.5 . . ?
O6 C24 H24B 109.5 . . ?
O6 C24 H24C 109.5 . . ?
H24A C24 H24B 109.5 . . ?
H24A C24 H24C 109.5 . . ?
H24B C24 H24C 109.5 . . ?

loop_
_geom_bond_atom_site_label_1
_geom_bond_atom_site_label_2
_geom_bond_distance
_geom_bond_site_symmetry_2
_geom_bond_publ_flag
Fe1 O1 1.883(3) . ?
Fe1 O2 2.027(3) . ?
Fe1 O4 2.067(3) . ?
Fe1 N1 2.147(3) . ?
Fe1 N2 2.092(3) . ?
Fe1 N3 2.061(3) . ?
F1 C13 1.378(4) . ?
O1 C16 1.327(5) . ?
O2 C17 1.279(5) . ?
O3 C17 1.224(5) . ?
O4 C23 1.287(5) . ?
O5 C23 1.216(5) . ?
N1 C1 1.339(5) . ?
N1 C9 1.361(5) . ?
N2 C8 1.423(5) . ?
N2 C10 1.303(5) . ?
N3 C18 1.329(5) . ?
N3 C22 1.337(5) . ?
C1 H1 0.9300 . ?
C1 C2 1.394(6) . ?
C2 H2 0.9300 . ?
C2 C3 1.370(7) . ?
C3 H3 0.9300 . ?
C3 C4 1.406(6) . ?
C4 C5 1.407(6) . ?
C4 C9 1.410(6) . ?
C5 H5 0.9300 . ?
C5 C6 1.363(7) . ?
C6 H6 0.9300 . ?
C6 C7 1.403(7) . ?
C7 H7 0.9300 . ?
C7 C8 1.362(6) . ?
C8 C9 1.426(5) . ?
C10 H10 0.9300 . ?
C10 C11 1.413(6) . ?
C11 C12 1.424(5) . ?
C11 C16 1.424(6) . ?
C12 H12 0.9300 . ?
C12 C13 1.360(6) . ?
C13 C14 1.372(7) . ?
C14 H14 0.9300 . ?
C14 C15 1.380(6) . ?
C15 H15 0.9300 . ?
C15 C16 1.400(6) . ?
C17 C18 1.515(6) . ?
C18 C19 1.376(6) . ?
C19 H19 0.9300 . ?
C19 C20 1.356(8) . ?
C20 H20 0.9300 . ?
C20 C21 1.395(7) . ?
C21 H21 0.9300 . ?
C21 C22 1.382(6) . ?
C22 C23 1.507(6) . ?
O6 H6A 0.8200 . ?
O6 C24 1.389(6) . ?
C24 H24A 0.9600 . ?
C24 H24B 0.9600 . ?
C24 H24C 0.9600 . ?

loop_
_geom_torsion_atom_site_label_1
_geom_torsion_atom_site_label_2
_geom_torsion_atom_site_label_3
_geom_torsion_atom_site_label_4
_geom_torsion
_geom_torsion_site_symmetry_1
_geom_torsion_site_symmetry_2
_geom_torsion_site_symmetry_3
_geom_torsion_site_symmetry_4
_geom_torsion_publ_flag
Fe1 O1 C16 C11 -25.3(5) . . . . ?
Fe1 O1 C16 C15 155.9(3) . . . . ?
Fe1 O2 C17 O3 -179.8(4) . . . . ?
Fe1 O2 C17 C18 -0.6(5) . . . . ?
Fe1 O4 C23 O5 179.2(4) . . . . ?
Fe1 O4 C23 C22 -0.2(5) . . . . ?
Fe1 N1 C1 C2 -178.2(3) . . . . ?
Fe1 N1 C9 C4 178.6(3) . . . . ?
Fe1 N1 C9 C8 0.3(4) . . . . ?
Fe1 N2 C8 C7 -176.7(3) . . . . ?
Fe1 N2 C8 C9 3.1(4) . . . . ?
Fe1 N2 C10 C11 5.2(5) . . . . ?
Fe1 N3 C18 C17 6.4(4) . . . . ?
Fe1 N3 C18 C19 -174.4(3) . . . . ?
Fe1 N3 C22 C21 175.7(3) . . . . ?
Fe1 N3 C22 C23 -5.3(4) . . . . ?
F1 C13 C14 C15 -179.3(4) . . . . ?
O2 Fe1 O1 C16 -65.1(3) . . . . ?
O2 C17 C18 N3 -3.7(5) . . . . ?
O2 C17 C18 C19 177.2(4) . . . . ?
O3 C17 C18 N3 175.5(4) . . . . ?
O3 C17 C18 C19 -3.6(7) . . . . ?
O4 Fe1 O1 C16 142.7(3) . . . . ?
N1 Fe1 O1 C16 55.6(6) . . . . ?
N1 C1 C2 C3 0.0(6) . . . . ?
N2 Fe1 O1 C16 27.7(3) . . . . ?
N2 C8 C9 N1 -2.1(5) . . . . ?
N2 C8 C9 C4 179.5(3) . . . . ?
N2 C10 C11 C12 -175.2(3) . . . . ?
N2 C10 C11 C16 5.7(6) . . . . ?
N3 Fe1 O1 C16 -141.9(3) . . . . ?
N3 C18 C19 C20 -1.8(6) . . . . ?
N3 C22 C23 O4 3.5(5) . . . . ?
N3 C22 C23 O5 -176.0(4) . . . . ?
C1 N1 C9 C4 0.4(5) . . . . ?
C1 N1 C9 C8 -178.0(3) . . . . ?
C1 C2 C3 C4 -0.1(6) . . . . ?
C2 C3 C4 C5 179.4(4) . . . . ?
C2 C3 C4 C9 0.3(6) . . . . ?
C3 C4 C5 C6 -177.7(4) . . . . ?
C3 C4 C9 N1 -0.4(5) . . . . ?
C3 C4 C9 C8 177.9(3) . . . . ?
C4 C5 C6 C7 0.4(7) . . . . ?
C5 C4 C9 N1 -179.6(3) . . . . ?
C5 C4 C9 C8 -1.3(5) . . . . ?
C5 C6 C7 C8 -2.4(7) . . . . ?
C6 C7 C8 N2 -177.7(4) . . . . ?
C6 C7 C8 C9 2.5(6) . . . . ?
C7 C8 C9 N1 177.7(3) . . . . ?
C7 C8 C9 C4 -0.7(5) . . . . ?
C8 N2 C10 C11 178.6(3) . . . . ?
C9 N1 C1 C2 -0.1(5) . . . . ?
C9 C4 C5 C6 1.4(6) . . . . ?
C10 N2 C8 C7 9.4(6) . . . . ?
C10 N2 C8 C9 -170.8(3) . . . . ?
C10 C11 C12 C13 178.9(3) . . . . ?
C10 C11 C16 O1 3.0(6) . . . . ?
C10 C11 C16 C15 -178.2(3) . . . . ?
C11 C12 C13 F1 -178.8(3) . . . . ?
C11 C12 C13 C14 -0.7(6) . . . . ?
C12 C11 C16 O1 -176.1(3) . . . . ?
C12 C11 C16 C15 2.7(5) . . . . ?
C12 C13 C14 C15 2.6(6) . . . . ?
C13 C14 C15 C16 -1.8(6) . . . . ?
C14 C15 C16 O1 177.9(4) . . . . ?
C14 C15 C16 C11 -0.8(6) . . . . ?
C16 C11 C12 C13 -1.9(5) . . . . ?
C17 C18 C19 C20 177.2(4) . . . . ?
C18 N3 C22 C21 0.8(6) . . . . ?
C18 N3 C22 C23 179.8(3) . . . . ?
C18 C19 C20 C21 1.9(7) . . . . ?
C19 C20 C21 C22 -0.6(7) . . . . ?
C20 C21 C22 N3 -0.7(6) . . . . ?
C20 C21 C22 C23 -179.5(4) . . . . ?
C21 C22 C23 O4 -177.6(4) . . . . ?
C21 C22 C23 O5 2.9(7) . . . . ?
C22 N3 C18 C17 -178.7(3) . . . . ?
C22 N3 C18 C19 0.5(6) . . . . ?

loop_
_exptl_oxdiff_crystal_face_indexfrac_h
_exptl_oxdiff_crystal_face_indexfrac_k
_exptl_oxdiff_crystal_face_indexfrac_l
_exptl_oxdiff_crystal_face_x
_exptl_oxdiff_crystal_face_y
_exptl_oxdiff_crystal_face_z
3.9880 0.0247 -5.0315 -0.2555 -0.8356 -0.0101
-3.9880 -0.0247 5.0315 0.2555 0.8356 0.0101
0.9854 5.0164 -3.9812 -0.0738 -0.4478 -0.6707
1.0094 -5.0062 1.9674 0.0100 0.0397 0.6717
-0.0017 0.0044 -1.0039 -0.1280 -0.0193 -0.0121
0.0017 -0.0044 1.0039 0.1280 0.0193 0.0121
4.0017 -0.0105 2.9995 0.7686 -0.6810 0.0863
-3.0042 0.0156 -4.0064 -0.8005 0.4769 -0.0858
0.0730 -7.1423 3.2648 -0.0593 0.3182 0.9462
-2.5417 0.8387 -5.7504 -0.9227 0.3267 -0.2045
2.0939 0.4236 -8.2167 -0.8180 -0.5623 -0.1212
